data_1569565
loop_
_publ_author_name
'Sun, Jiyu'
'Decato, Daniel A.'
'Bryantsev, Vyacheslav S.'
'John, Eric A.'
'Berryman, Orion B.'

_publ_section_title
;
 The interplay between hydrogen and halogen bonding: substituent effects
 and their role in the hydrogen bond enhanced halogen bond.
;
_journal_issue 33
_journal_name_full 'Chemical science'
_journal_page_first 8924
_journal_page_last 8935
_journal_paper_doi 10.1039/d3sc02348f
_journal_volume 14
_journal_year 2023
_chemical_formula_moiety 'C23 H12 F3 I2 N'
_chemical_formula_sum 'C23 H12 F3 I2 N'
_chemical_formula_weight 613.14
_space_group_crystal_system monoclinic
_space_group_IT_number 4
_space_group_name_Hall 'P 2yb'
_space_group_name_H-M_alt 'P 1 21 1'
_atom_sites_solution_hydrogens mixed
_atom_sites_solution_primary dual
_audit_creation_date 2021-02-01
_audit_creation_method
;
Olex2 1.2
(compiled 2018.05.29 svn.r3508 for OlexSys, GUI svn.r5506)
;
_audit_update_record
;
2023-01-30 deposited with the CCDC.	2023-07-20 downloaded from the CCDC.
;
_cell_angle_alpha 90
_cell_angle_beta 108.6440(10)
_cell_angle_gamma 90
_cell_formula_units_Z 4
_cell_length_a 8.4061(3)
_cell_length_b 20.5959(7)
_cell_length_c 12.3043(4)
_cell_measurement_reflns_used 9654
_cell_measurement_temperature 100
_cell_measurement_theta_max 27.491
_cell_measurement_theta_min 2.639
_cell_volume 2018.47(12)
_computing_cell_refinement 'SAINT V8.38A (BRUKER-AXS, 2016)'
_computing_data_collection 'APEX3 (Bruker-AXS, 2016)'
_computing_data_reduction 'SAINT V8.38A (BRUKER-AXS, 2016)'
_computing_molecular_graphics 'Olex2 (Dolomanov et al., 2009)'
_computing_publication_material 'Olex2 (Dolomanov et al., 2009)'
_computing_structure_refinement 'ShelXL (Sheldrick, 2015)'
_computing_structure_solution 'ShelXT (Sheldrick, 2015)'
_diffrn_ambient_temperature 100
_diffrn_detector 'Bruker Photon-100 area detector'
_diffrn_detector_area_resol_mean 10.5
_diffrn_detector_type 'CMOS area detector'
_diffrn_measured_fraction_theta_full 0.999
_diffrn_measured_fraction_theta_max 0.999
_diffrn_measurement_device 'Fixed Chi Three-Circle Diffractometer'
_diffrn_measurement_device_type 'Bruker D8 VENTURE Duo'
_diffrn_measurement_method '\w and \f scans'
_diffrn_radiation_monochromator 'TRIUMPH graphite'
_diffrn_radiation_probe x-ray
_diffrn_radiation_type MoK\a
_diffrn_radiation_wavelength 0.71073
_diffrn_reflns_av_R_equivalents 0.0447
_diffrn_reflns_av_unetI/netI 0.0250
_diffrn_reflns_Laue_measured_fraction_full 0.999
_diffrn_reflns_Laue_measured_fraction_max 0.999
_diffrn_reflns_limit_h_max 10
_diffrn_reflns_limit_h_min -10
_diffrn_reflns_limit_k_max 26
_diffrn_reflns_limit_k_min -26
_diffrn_reflns_limit_l_max 15
_diffrn_reflns_limit_l_min -15
_diffrn_reflns_number 75201
_diffrn_reflns_point_group_measured_fraction_full 0.999
_diffrn_reflns_point_group_measured_fraction_max 0.998
_diffrn_reflns_theta_full 25.242
_diffrn_reflns_theta_max 27.537
_diffrn_reflns_theta_min 2.557
_diffrn_source 'sealed tube'
_diffrn_source_type fine-focus
_diffrn_standards_number 0
_exptl_absorpt_coefficient_mu 3.152
_exptl_absorpt_correction_T_max 0.6032
_exptl_absorpt_correction_T_min 0.5161
_exptl_absorpt_correction_type multi-scan
_exptl_absorpt_process_details
'SADABS-2016/2 (Bruker,2016/2) was used for absorption correction. wR2(int) was 0.0682 before and 0.0536 after correction. The Ratio of minimum to maximum transmission is 0.8556. The \l/2 correction factor is Not present.'
_exptl_crystal_colour colourless
_exptl_crystal_colour_primary colourless
_exptl_crystal_density_diffrn 2.018
_exptl_crystal_description plank
_exptl_crystal_F_000 1160
_exptl_crystal_size_max 0.12
_exptl_crystal_size_mid 0.07
_exptl_crystal_size_min 0.01
_refine_diff_density_max 1.708
_refine_diff_density_min -0.357
_refine_diff_density_rms 0.106
_refine_ls_abs_structure_details
;
 Refined as an inversion twin.
;
_refine_ls_abs_structure_Flack 0.381(19)
_refine_ls_extinction_method none
_refine_ls_goodness_of_fit_ref 1.086
_refine_ls_hydrogen_treatment mixed
_refine_ls_matrix_type full
_refine_ls_number_parameters 540
_refine_ls_number_reflns 9280
_refine_ls_number_restraints 5
_refine_ls_restrained_S_all 1.086
_refine_ls_R_factor_all 0.0312
_refine_ls_R_factor_gt 0.0254
_refine_ls_shift/su_max 0.001
_refine_ls_shift/su_mean 0.000
_refine_ls_structure_factor_coef Fsqd
_refine_ls_weighting_details 'w=1/[\s^2^(Fo^2^)+(0.0300P)^2^+0.6391P] where P=(Fo^2^+2Fc^2^)/3'
_refine_ls_weighting_scheme calc
_refine_ls_wR_factor_gt 0.0559
_refine_ls_wR_factor_ref 0.0579
_reflns_Friedel_coverage 0.946
_reflns_Friedel_fraction_full 0.999
_reflns_Friedel_fraction_max 0.998
_reflns_number_gt 8540
_reflns_number_total 9280
_reflns_threshold_expression 'I > 2\s(I)'
_cod_data_source_file d3sc02348f2.cif
_cod_data_source_block umt_ob220
_cod_depositor_comments
;
The following automatic conversions were performed:

data item '_diffrn_radiation_probe' value 'X-ray' was changed to
'x-ray' in accordance with the
/home/data/users/saulius/crontab/automatic-downloads/rss-feeds/RSC/lib/dictionaries/cif_core.dic
dictionary named 'cif_core.dic' version 2.4.2 last updated on
2011-04-26.

Automatic conversion script
Id: cif_fix_values 8170 2020-07-09 18:12:32Z antanas 

 Adding full bibliography for 1569562--1569572.cif.
;
_cod_database_code 1569565
_shelx_shelxl_version_number 2018/3
_shelx_space_group_comment
;
The symmetry employed for this shelxl refinement is uniquely defined
by the following loop, which should always be used as a source of
symmetry information in preference to the above space-group names.
They are only intended as comments.
;
_shelx_estimated_absorpt_t_max 0.969
_shelx_estimated_absorpt_t_min 0.704
_olex2_refinement_description
;
1. Twinned data refinement
 Scales: 0.619(19)
 0.381(19)
2. Fixed Uiso
 At 1.2 times of:
  All C(H) groups
3. Restrained distances
 N9B-H9BB = N9B-H9BA = N1A-H1AA = N1A-H1AB
 0.87 with sigma of 0.02
4.a Aromatic/amide H refined with riding coordinates:
 C2B(H2B), C3B(H3B), C4B(H4B), C5B(H5B), C11B(H11B), C13B(H13B), C19B(H19B),
 C20B(H20B), C21B(H21B), C22B(H22B), C2A(H2A), C3A(H3A), C4A(H4A), C5A(H5A),
 C11A(H11A), C13A(H13A), C19A(H19A), C20A(H20A), C21A(H21A), C22A(H22A)
;
_olex2_submission_special_instructions 'No special instructions were received'

loop_
_space_group_symop_operation_xyz
'x, y, z'
'-x, y+1/2, -z'

loop_
_atom_site_label
_atom_site_type_symbol
_atom_site_fract_x
_atom_site_fract_y
_atom_site_fract_z
_atom_site_U_iso_or_equiv
_atom_site_adp_type
_atom_site_occupancy
_atom_site_site_symmetry_order
_atom_site_calc_flag
_atom_site_refinement_flags_posn
_atom_site_refinement_flags_adp
_atom_site_refinement_flags_occupancy
_atom_site_disorder_assembly
_atom_site_disorder_group
I1B I 0.56764(5) 0.29699(2) 0.43249(3) 0.02072(12) Uani 1 1 d . . . . .
I2B I 0.23654(4) 0.41014(2) 0.74397(3) 0.01916(9) Uani 1 1 d . . . . .
F9B F 0.3319(5) 0.69771(17) 0.1464(3) 0.0304(8) Uani 1 1 d . . . . .
F10B F 0.2624(5) 0.74770(16) 0.2788(3) 0.0350(9) Uani 1 1 d . . . . .
F11B F 0.0753(5) 0.69547(18) 0.1451(3) 0.0307(8) Uani 1 1 d . . . . .
N9B N 0.3406(6) 0.4611(2) 0.4736(4) 0.0183(10) Uani 1 1 d D . . . .
H9BA H 0.375(6) 0.4263(17) 0.449(4) 0.001(12) Uiso 1 1 d D . . . .
H9BB H 0.312(10) 0.455(4) 0.534(4) 0.04(2) Uiso 1 1 d D . . . .
C1B C 0.5744(7) 0.3009(3) 0.2636(5) 0.0166(11) Uani 1 1 d . . . . .
C2B C 0.6390(7) 0.2480(3) 0.2213(5) 0.0199(11) Uani 1 1 d . . . . .
H2B H 0.682463 0.211739 0.269243 0.024 Uiso 1 1 calc R . . . .
C3B C 0.6398(7) 0.2485(3) 0.1089(5) 0.0223(12) Uani 1 1 d . . . . .
H3B H 0.686147 0.212833 0.080285 0.027 Uiso 1 1 calc R . . . .
C4B C 0.5729(7) 0.3011(3) 0.0376(5) 0.0191(12) Uani 1 1 d . . . . .
H4B H 0.571844 0.300894 -0.039809 0.023 Uiso 1 1 calc R . . . .
C5B C 0.5080(7) 0.3535(3) 0.0799(5) 0.0188(11) Uani 1 1 d . . . . .
H5B H 0.461110 0.389031 0.030836 0.023 Uiso 1 1 calc R . . . .
C6B C 0.5109(7) 0.3546(3) 0.1946(5) 0.0154(11) Uani 1 1 d . . . . .
C7B C 0.4511(6) 0.4119(3) 0.2361(4) 0.0171(10) Uani 1 1 d . . . . .
C8B C 0.4060(7) 0.4624(3) 0.2653(5) 0.0176(11) Uani 1 1 d . . . . .
C9B C 0.3514(7) 0.5198(3) 0.3069(4) 0.0153(10) Uani 1 1 d . . . . .
C10B C 0.3173(6) 0.5169(3) 0.4131(4) 0.0137(10) Uani 1 1 d . . . . .
C11B C 0.3298(7) 0.5782(3) 0.2458(4) 0.0156(11) Uani 1 1 d . . . . .
H11B H 0.354487 0.580264 0.175760 0.019 Uiso 1 1 calc R . . . .
C12B C 0.2727(7) 0.6330(2) 0.2871(4) 0.0153(10) Uani 1 1 d . . . . .
C13B C 0.2373(7) 0.6307(2) 0.3897(4) 0.0158(11) Uani 1 1 d . . . . .
H13B H 0.197892 0.668574 0.417005 0.019 Uiso 1 1 calc R . . . .
C14B C 0.2589(7) 0.5737(3) 0.4530(4) 0.0147(11) Uani 1 1 d . . . . .
C15B C 0.2219(6) 0.5697(3) 0.5590(4) 0.0141(10) Uani 1 1 d . . . . .
C16B C 0.1915(7) 0.5613(3) 0.6467(5) 0.0161(11) Uani 1 1 d . . . . .
C17B C 0.1552(6) 0.5547(3) 0.7518(5) 0.0145(11) Uani 1 1 d . . . . .
C18B C 0.1741(7) 0.4954(2) 0.8115(5) 0.0148(10) Uani 1 1 d . . . . .
C19B C 0.1439(7) 0.4913(3) 0.9167(5) 0.0200(11) Uani 1 1 d . . . . .
H19B H 0.159756 0.451308 0.957115 0.024 Uiso 1 1 calc R . . . .
C20B C 0.0909(7) 0.5457(3) 0.9620(5) 0.0207(12) Uani 1 1 d . . . . .
H20B H 0.069022 0.542719 1.032956 0.025 Uiso 1 1 calc R . . . .
C21B C 0.0699(7) 0.6045(3) 0.9041(5) 0.0215(12) Uani 1 1 d . . . . .
H21B H 0.033955 0.641774 0.935415 0.026 Uiso 1 1 calc R . . . .
C22B C 0.1014(7) 0.6089(3) 0.8000(5) 0.0173(11) Uani 1 1 d . . . . .
H22B H 0.086190 0.649275 0.760813 0.021 Uiso 1 1 calc R . . . .
C23B C 0.2356(7) 0.6932(3) 0.2157(5) 0.0216(12) Uani 1 1 d . . . . .
I1A I 1.05717(5) 0.30939(2) 0.42992(3) 0.01991(12) Uani 1 1 d . . . . .
I2A I 0.73053(4) 0.40767(2) 0.75188(3) 0.02033(9) Uani 1 1 d . . . . .
F1A F 0.7212(5) 0.71222(16) 0.1553(3) 0.0313(8) Uani 1 1 d . . . . .
F2A F 0.9087(5) 0.74446(15) 0.3088(3) 0.0267(8) Uani 1 1 d . . . . .
F3A F 0.6485(4) 0.75288(15) 0.2939(3) 0.0290(8) Uani 1 1 d . . . . .
N1A N 0.8150(7) 0.4666(2) 0.4807(4) 0.0211(10) Uani 1 1 d D . . . .
H1AA H 0.790(9) 0.459(3) 0.541(4) 0.028(19) Uiso 1 1 d D . . . .
H1AB H 0.860(9) 0.436(3) 0.456(6) 0.04(2) Uiso 1 1 d D . . . .
C1A C 1.0614(6) 0.3177(3) 0.2615(4) 0.0159(10) Uani 1 1 d . . . . .
C2A C 1.1267(7) 0.2668(3) 0.2160(5) 0.0201(12) Uani 1 1 d . . . . .
H2A H 1.170696 0.229778 0.261718 0.024 Uiso 1 1 calc R . . . .
C3A C 1.1281(7) 0.2697(3) 0.1038(5) 0.0203(11) Uani 1 1 d . . . . .
H3A H 1.173252 0.234743 0.072681 0.024 Uiso 1 1 calc R . . . .
C4A C 1.0630(7) 0.3244(3) 0.0361(5) 0.0196(12) Uani 1 1 d . . . . .
H4A H 1.063004 0.326397 -0.040995 0.024 Uiso 1 1 calc R . . . .
C5A C 0.9996(7) 0.3746(3) 0.0818(5) 0.0194(11) Uani 1 1 d . . . . .
H5A H 0.955014 0.411274 0.035267 0.023 Uiso 1 1 calc R . . . .
C6A C 0.9981(7) 0.3736(2) 0.1963(5) 0.0160(10) Uani 1 1 d . . . . .
C7A C 0.9363(7) 0.4287(2) 0.2417(4) 0.0159(11) Uani 1 1 d . . . . .
C8A C 0.8880(7) 0.4773(3) 0.2753(5) 0.0172(11) Uani 1 1 d . . . . .
C9A C 0.8321(7) 0.5330(3) 0.3238(5) 0.0169(11) Uani 1 1 d . . . . .
C10A C 0.7971(6) 0.5255(3) 0.4280(5) 0.0171(12) Uani 1 1 d . . . . .
C11A C 0.8173(7) 0.5942(2) 0.2722(5) 0.0170(11) Uani 1 1 d . . . . .
H11A H 0.842918 0.599450 0.202928 0.020 Uiso 1 1 calc R . . . .
C12A C 0.7649(7) 0.6476(2) 0.3222(5) 0.0190(11) Uani 1 1 d . . . . .
C13A C 0.7286(7) 0.6403(3) 0.4233(5) 0.0175(11) Uani 1 1 d . . . . .
H13A H 0.694026 0.676951 0.456938 0.021 Uiso 1 1 calc R . . . .
C14A C 0.7418(7) 0.5801(3) 0.4766(5) 0.0184(11) Uani 1 1 d . . . . .
C15A C 0.7074(7) 0.5719(3) 0.5818(5) 0.0190(12) Uani 1 1 d . . . . .
C16A C 0.6809(7) 0.5611(3) 0.6703(5) 0.0175(11) Uani 1 1 d . . . . .
C17A C 0.6545(6) 0.5513(3) 0.7788(5) 0.0164(11) Uani 1 1 d . . . . .
C18A C 0.6710(7) 0.4900(2) 0.8309(5) 0.0168(11) Uani 1 1 d . . . . .
C19A C 0.6477(7) 0.4819(3) 0.9370(5) 0.0195(11) Uani 1 1 d . . . . .
H19A H 0.659971 0.440202 0.971567 0.023 Uiso 1 1 calc R . . . .
C20A C 0.6066(7) 0.5349(3) 0.9923(5) 0.0228(12) Uani 1 1 d . . . . .
H20A H 0.589898 0.529269 1.064482 0.027 Uiso 1 1 calc R . . . .
C21A C 0.5898(7) 0.5959(3) 0.9428(5) 0.0242(12) Uani 1 1 d . . . . .
H21A H 0.563185 0.632185 0.981375 0.029 Uiso 1 1 calc R . . . .
C22A C 0.6119(7) 0.6039(3) 0.8367(5) 0.0216(12) Uani 1 1 d . . . . .
H22A H 0.597985 0.645745 0.802524 0.026 Uiso 1 1 calc R . . . .
C23A C 0.7591(7) 0.7132(3) 0.2699(5) 0.0212(13) Uani 1 1 d . . . . .

loop_
_atom_site_aniso_label
_atom_site_aniso_U_11
_atom_site_aniso_U_22
_atom_site_aniso_U_33
_atom_site_aniso_U_23
_atom_site_aniso_U_13
_atom_site_aniso_U_12
I1B 0.0234(2) 0.0223(3) 0.01727(19) 0.00397(14) 0.00753(16) 0.00237(14)
I2B 0.02386(19) 0.01421(17) 0.02048(18) 0.00007(16) 0.00860(14) 0.00086(15)
F9B 0.048(2) 0.0233(17) 0.0264(19) 0.0085(14) 0.0214(17) -0.0032(16)
F10B 0.069(3) 0.0120(16) 0.0237(18) -0.0005(14) 0.0141(18) -0.0033(16)
F11B 0.037(2) 0.0292(19) 0.0235(18) 0.0102(15) 0.0062(16) 0.0107(16)
N9B 0.025(3) 0.013(2) 0.019(3) 0.0028(18) 0.009(2) 0.0026(18)
C1B 0.017(3) 0.018(3) 0.015(3) -0.001(2) 0.006(2) -0.0028(19)
C2B 0.021(3) 0.014(3) 0.023(3) 0.000(2) 0.006(2) -0.001(2)
C3B 0.023(3) 0.017(3) 0.029(3) -0.009(2) 0.011(3) 0.000(2)
C4B 0.024(3) 0.015(3) 0.020(3) -0.002(2) 0.011(2) -0.003(2)
C5B 0.018(3) 0.020(3) 0.019(3) 0.000(2) 0.006(2) -0.003(2)
C6B 0.015(3) 0.016(3) 0.016(3) -0.0002(19) 0.007(2) -0.004(2)
C7B 0.019(2) 0.015(2) 0.017(2) 0.000(2) 0.006(2) -0.003(2)
C8B 0.018(3) 0.019(3) 0.015(3) 0.002(2) 0.004(2) -0.005(2)
C9B 0.014(3) 0.017(3) 0.013(2) -0.001(2) 0.001(2) -0.002(2)
C10B 0.011(2) 0.012(2) 0.015(2) 0.000(2) -0.001(2) -0.0021(19)
C11B 0.021(3) 0.011(3) 0.013(3) 0.002(2) 0.004(2) -0.003(2)
C12B 0.019(3) 0.011(2) 0.014(3) 0.0012(19) 0.002(2) -0.0013(19)
C13B 0.016(3) 0.014(2) 0.015(3) -0.002(2) 0.002(2) -0.003(2)
C14B 0.017(3) 0.013(2) 0.015(3) 0.000(2) 0.006(2) -0.002(2)
C15B 0.014(3) 0.011(3) 0.015(3) -0.001(2) 0.002(2) 0.002(2)
C16B 0.015(3) 0.013(2) 0.019(3) 0.001(2) 0.004(2) -0.001(2)
C17B 0.015(3) 0.011(3) 0.016(3) -0.003(2) 0.004(2) -0.006(2)
C18B 0.018(3) 0.011(2) 0.016(3) -0.0022(19) 0.005(2) -0.0020(19)
C19B 0.021(3) 0.022(3) 0.017(3) 0.002(2) 0.006(2) -0.006(2)
C20B 0.019(3) 0.028(3) 0.015(3) -0.006(2) 0.006(2) -0.006(2)
C21B 0.016(3) 0.024(3) 0.027(3) -0.011(2) 0.010(2) -0.004(2)
C22B 0.018(3) 0.013(2) 0.022(3) 0.000(2) 0.007(2) -0.002(2)
C23B 0.030(3) 0.013(3) 0.023(3) 0.002(2) 0.009(2) -0.001(2)
I1A 0.0224(2) 0.0198(3) 0.01757(19) 0.00383(14) 0.00646(16) 0.00102(14)
I2A 0.02387(19) 0.01412(18) 0.02290(19) -0.00120(17) 0.00732(14) 0.00147(16)
F1A 0.052(2) 0.0195(17) 0.0172(17) 0.0035(13) 0.0033(16) 0.0030(16)
F2A 0.037(2) 0.0157(16) 0.0275(19) -0.0009(13) 0.0101(16) -0.0059(14)
F3A 0.037(2) 0.0161(16) 0.033(2) 0.0028(14) 0.0105(16) 0.0078(14)
N1A 0.030(3) 0.014(2) 0.020(3) 0.0024(19) 0.010(2) 0.001(2)
C1A 0.014(2) 0.014(2) 0.018(3) 0.000(2) 0.003(2) -0.002(2)
C2A 0.020(3) 0.010(2) 0.028(3) 0.002(2) 0.005(2) -0.002(2)
C3A 0.020(3) 0.016(3) 0.028(3) -0.007(2) 0.011(2) -0.002(2)
C4A 0.023(3) 0.016(3) 0.021(3) 0.000(2) 0.009(2) -0.004(2)
C5A 0.018(3) 0.017(3) 0.022(3) 0.005(2) 0.005(2) -0.001(2)
C6A 0.015(3) 0.013(2) 0.018(3) -0.001(2) 0.004(2) -0.0030(19)
C7A 0.014(3) 0.015(3) 0.017(3) 0.0032(19) 0.002(2) -0.0019(19)
C8A 0.014(3) 0.017(3) 0.018(3) 0.002(2) 0.001(2) -0.001(2)
C9A 0.015(3) 0.014(3) 0.018(3) 0.000(2) 0.000(2) -0.003(2)
C10A 0.013(3) 0.014(3) 0.018(3) 0.000(2) -0.003(2) -0.003(2)
C11A 0.018(3) 0.013(2) 0.017(3) -0.002(2) 0.000(2) -0.003(2)
C12A 0.024(3) 0.012(2) 0.018(3) 0.000(2) 0.001(2) 0.001(2)
C13A 0.016(3) 0.012(2) 0.020(3) -0.002(2) -0.001(2) -0.004(2)
C14A 0.019(3) 0.017(3) 0.016(3) 0.001(2) 0.002(2) 0.000(2)
C15A 0.018(3) 0.012(3) 0.022(3) -0.002(2) -0.001(2) 0.002(2)
C16A 0.018(3) 0.012(3) 0.020(3) -0.002(2) 0.002(2) 0.000(2)
C17A 0.010(2) 0.016(3) 0.020(3) -0.003(2) 0.001(2) 0.0015(19)
C18A 0.014(3) 0.016(3) 0.020(3) -0.004(2) 0.004(2) -0.0005(19)
C19A 0.018(3) 0.018(3) 0.021(3) 0.003(2) 0.005(2) -0.001(2)
C20A 0.021(3) 0.028(3) 0.018(3) -0.006(2) 0.004(2) -0.002(2)
C21A 0.023(3) 0.021(3) 0.026(3) -0.009(2) 0.004(2) 0.000(2)
C22A 0.021(3) 0.014(3) 0.026(3) -0.004(2) 0.003(2) 0.000(2)
C23A 0.029(3) 0.019(3) 0.015(3) -0.002(2) 0.007(2) 0.002(2)

loop_
_atom_type_symbol
_atom_type_description
_atom_type_scat_dispersion_real
_atom_type_scat_dispersion_imag
_atom_type_scat_source
C C 0.0033 0.0016 'International Tables Vol C Tables 4.2.6.8 and 6.1.1.4'
H H 0.0000 0.0000 'International Tables Vol C Tables 4.2.6.8 and 6.1.1.4'
F F 0.0171 0.0103 'International Tables Vol C Tables 4.2.6.8 and 6.1.1.4'
I I -0.4742 1.8119 'International Tables Vol C Tables 4.2.6.8 and 6.1.1.4'
N N 0.0061 0.0033 'International Tables Vol C Tables 4.2.6.8 and 6.1.1.4'

loop_
_geom_angle_atom_site_label_1
_geom_angle_atom_site_label_2
_geom_angle_atom_site_label_3
_geom_angle
_geom_angle_site_symmetry_1
_geom_angle_site_symmetry_3
_geom_angle_publ_flag
C2B C1B I1B 118.6(4) . . ?
C2B C1B C6B 120.9(5) . . ?
C6B C1B I1B 120.6(4) . . ?
C3B C2B C1B 119.7(5) . . ?
C2B C3B C4B 120.2(5) . . ?
C5B C4B C3B 119.9(5) . . ?
C4B C5B C6B 120.5(5) . . ?
C1B C6B C5B 118.7(5) . . ?
C1B C6B C7B 122.9(5) . . ?
C5B C6B C7B 118.3(5) . . ?
C8B C7B C6B 175.0(6) . . ?
C7B C8B C9B 175.8(6) . . ?
C8B C9B C10B 118.6(5) . . ?
C11B C9B C8B 121.5(5) . . ?
C11B C9B C10B 119.9(5) . . ?
N9B C10B C9B 120.3(5) . . ?
N9B C10B C14B 121.2(5) . . ?
C14B C10B C9B 118.5(5) . . ?
C12B C11B C9B 120.3(5) . . ?
C11B C12B C13B 120.4(5) . . ?
C11B C12B C23B 119.5(5) . . ?
C13B C12B C23B 119.9(5) . . ?
C12B C13B C14B 120.7(5) . . ?
C10B C14B C15B 117.9(5) . . ?
C13B C14B C10B 120.1(5) . . ?
C13B C14B C15B 121.9(5) . . ?
C16B C15B C14B 174.9(6) . . ?
C15B C16B C17B 177.2(6) . . ?
C18B C17B C16B 122.3(5) . . ?
C22B C17B C16B 119.9(5) . . ?
C22B C17B C18B 117.8(5) . . ?
C17B C18B I2B 121.7(4) . . ?
C19B C18B I2B 117.6(4) . . ?
C19B C18B C17B 120.7(5) . . ?
C20B C19B C18B 120.1(5) . . ?
C19B C20B C21B 120.2(5) . . ?
C20B C21B C22B 119.9(5) . . ?
C21B C22B C17B 121.4(5) . . ?
F9B C23B C12B 112.0(5) . . ?
F10B C23B F9B 106.5(5) . . ?
F10B C23B F11B 106.9(5) . . ?
F10B C23B C12B 112.9(5) . . ?
F11B C23B F9B 105.5(5) . . ?
F11B C23B C12B 112.6(5) . . ?
C2A C1A I1A 118.3(4) . . ?
C2A C1A C6A 121.1(5) . . ?
C6A C1A I1A 120.6(4) . . ?
C1A C2A C3A 120.1(5) . . ?
C2A C3A C4A 120.0(5) . . ?
C5A C4A C3A 119.6(5) . . ?
C4A C5A C6A 122.0(5) . . ?
C1A C6A C5A 117.2(5) . . ?
C1A C6A C7A 122.9(5) . . ?
C5A C6A C7A 119.8(5) . . ?
C8A C7A C6A 175.9(5) . . ?
C7A C8A C9A 175.6(6) . . ?
C10A C9A C8A 118.6(5) . . ?
C11A C9A C8A 121.6(5) . . ?
C11A C9A C10A 119.8(5) . . ?
N1A C10A C9A 120.5(5) . . ?
N1A C10A C14A 120.4(5) . . ?
C9A C10A C14A 119.2(5) . . ?
C9A C11A C12A 120.3(5) . . ?
C11A C12A C23A 119.6(5) . . ?
C13A C12A C11A 120.2(5) . . ?
C13A C12A C23A 120.1(5) . . ?
C12A C13A C14A 121.0(5) . . ?
C10A C14A C15A 118.6(5) . . ?
C13A C14A C10A 119.6(5) . . ?
C13A C14A C15A 121.7(5) . . ?
C16A C15A C14A 176.0(6) . . ?
C15A C16A C17A 176.8(6) . . ?
C18A C17A C16A 121.9(5) . . ?
C18A C17A C22A 117.8(5) . . ?
C22A C17A C16A 120.3(5) . . ?
C17A C18A I2A 121.4(4) . . ?
C19A C18A I2A 117.7(4) . . ?
C19A C18A C17A 120.9(5) . . ?
C20A C19A C18A 119.9(5) . . ?
C21A C20A C19A 120.3(5) . . ?
C20A C21A C22A 119.8(5) . . ?
C21A C22A C17A 121.3(5) . . ?
F1A C23A F2A 105.1(5) . . ?
F1A C23A C12A 113.8(5) . . ?
F2A C23A C12A 112.3(5) . . ?
F3A C23A F1A 107.0(5) . . ?
F3A C23A F2A 105.3(5) . . ?
F3A C23A C12A 112.8(5) . . ?

loop_
_geom_bond_atom_site_label_1
_geom_bond_atom_site_label_2
_geom_bond_distance
_geom_bond_site_symmetry_2
_geom_bond_publ_flag
I1B C1B 2.098(5) . ?
I2B C18B 2.080(5) . ?
F9B C23B 1.353(6) . ?
F10B C23B 1.343(7) . ?
F11B C23B 1.351(7) . ?
N9B C10B 1.350(7) . ?
C1B C2B 1.391(7) . ?
C1B C6B 1.392(7) . ?
C2B C3B 1.385(8) . ?
C3B C4B 1.394(8) . ?
C4B C5B 1.384(7) . ?
C5B C6B 1.404(7) . ?
C6B C7B 1.439(7) . ?
C7B C8B 1.200(8) . ?
C8B C9B 1.421(8) . ?
C9B C10B 1.425(7) . ?
C9B C11B 1.398(7) . ?
C10B C14B 1.415(7) . ?
C11B C12B 1.385(7) . ?
C12B C13B 1.387(7) . ?
C12B C23B 1.494(7) . ?
C13B C14B 1.389(7) . ?
C14B C15B 1.437(7) . ?
C15B C16B 1.198(8) . ?
C16B C17B 1.427(7) . ?
C17B C18B 1.409(7) . ?
C17B C22B 1.404(7) . ?
C18B C19B 1.399(7) . ?
C19B C20B 1.387(8) . ?
C20B C21B 1.388(8) . ?
C21B C22B 1.390(8) . ?
I1A C1A 2.090(5) . ?
I2A C18A 2.094(5) . ?
F1A C23A 1.343(6) . ?
F2A C23A 1.356(7) . ?
F3A C23A 1.340(6) . ?
N1A C10A 1.362(7) . ?
C1A C2A 1.382(8) . ?
C1A C6A 1.407(7) . ?
C2A C3A 1.386(8) . ?
C3A C4A 1.403(8) . ?
C4A C5A 1.364(8) . ?
C5A C6A 1.413(7) . ?
C6A C7A 1.433(7) . ?
C7A C8A 1.201(8) . ?
C8A C9A 1.441(8) . ?
C9A C10A 1.412(8) . ?
C9A C11A 1.397(8) . ?
C10A C14A 1.420(8) . ?
C11A C12A 1.398(7) . ?
C12A C13A 1.381(8) . ?
C12A C23A 1.492(8) . ?
C13A C14A 1.391(7) . ?
C14A C15A 1.423(8) . ?
C15A C16A 1.200(8) . ?
C16A C17A 1.436(8) . ?
C17A C18A 1.403(7) . ?
C17A C22A 1.404(7) . ?
C18A C19A 1.391(8) . ?
C19A C20A 1.386(8) . ?
C20A C21A 1.384(8) . ?
C21A C22A 1.385(8) . ?

loop_
_twin_individual_id
_twin_individual_mass_fraction_refined
1 0.619(19)
2 0.381(19)
